data_4126763
loop_
_publ_author_name
'Jing, Stanley M.'
'Balasanthiran, Vagulejan'
'Pagar, Vinayak'
'Gallucci, Judith C.'
'RajanBabu, T. V.'

_publ_section_title
;
 Catalytic Enantioselective Hetero-dimerization of Acrylates and
 1,3-Dienes.
;
_journal_name_full 'Journal of the American Chemical Society'
_journal_paper_doi 10.1021/jacs.7b10055
_journal_year 2017
_chemical_absolute_configuration rm
_chemical_formula_moiety '(C52  H45  P2  Co1), (C2 H4 O0.5)'
_chemical_formula_sum 'C54 H49 Co O0.5 P2'
_chemical_formula_weight 826.8
_space_group_IT_number 19
_symmetry_cell_setting orthorhombic
_symmetry_Int_Tables_number 19
_symmetry_space_group_name_Hall 'P 2ac 2ab'
_symmetry_space_group_name_H-M 'P 21 21 21'
_atom_sites_solution_hydrogens mixed
_atom_sites_solution_primary dual
_audit_conform_dict_location ftp://ftp.iucr.org/pub/cif_core.dic
_audit_conform_dict_name cif_core.dic
_audit_conform_dict_version 2.4.3
_audit_creation_date 2017-08-29T11:10:47-00:00
_audit_creation_method 'WinGX routine CIF_UPDATE'
_cell_angle_alpha 90
_cell_angle_beta 90
_cell_angle_gamma 90
_cell_formula_units_Z 4
_cell_length_a 10.9844(10)
_cell_length_b 16.4651(16)
_cell_length_c 25.451(3)
_cell_measurement_reflns_used 9968
_cell_measurement_temperature 150(2)
_cell_measurement_theta_max 27.09
_cell_measurement_theta_min 2.45
_cell_measurement_wavelength 0.71073
_cell_volume 4603.0(8)
_computing_cell_refinement 'SAINT v8.34A (Bruker, 2013)'
_computing_data_collection 'Apex2 v2014.11-0 (Bruker, 2014)'
_computing_data_reduction 'SAINT v8.34A (Bruker, 2013)'
_computing_molecular_graphics 'Ortep for Windows (Farrugia, 2012)'
_computing_publication_material 'WinGX publication routines (Farrugia, 2012)'
_computing_structure_refinement 'SHELXL-2014/7 (Sheldrick, 2014)'
_computing_structure_solution 'SHELXT_2014/5 (Sheldrick, 2015)'
_diffrn_ambient_temperature 150(2)
_diffrn_measured_fraction_theta_full 1
_diffrn_measured_fraction_theta_max 0.999
_diffrn_measurement_device_type 'Nonius Kappa APEXII CCD diffractometer'
_diffrn_measurement_method 'omega and phi scans'
_diffrn_radiation_probe x-ray
_diffrn_radiation_type MoK\a
_diffrn_radiation_wavelength 0.71073
_diffrn_reflns_av_R_equivalents 0.0377
_diffrn_reflns_Laue_measured_fraction_full 1
_diffrn_reflns_Laue_measured_fraction_max 0.999
_diffrn_reflns_limit_h_max 14
_diffrn_reflns_limit_h_min -12
_diffrn_reflns_limit_k_max 21
_diffrn_reflns_limit_k_min -21
_diffrn_reflns_limit_l_max 31
_diffrn_reflns_limit_l_min -32
_diffrn_reflns_number 23371
_diffrn_reflns_point_group_measured_fraction_full 0.998
_diffrn_reflns_point_group_measured_fraction_max 0.993
_diffrn_reflns_theta_full 25.242
_diffrn_reflns_theta_max 27.486
_diffrn_reflns_theta_min 1.473
_exptl_absorpt_coefficient_mu 0.478
_exptl_absorpt_correction_T_max 0.746
_exptl_absorpt_correction_T_min 0.624
_exptl_absorpt_correction_type multi-scan
_exptl_absorpt_process_details 'SADABS-2014/5 (Bruker AXS )'
_exptl_crystal_colour 'dark brown'
_exptl_crystal_density_diffrn 1.193
_exptl_crystal_density_method 'not measured'
_exptl_crystal_description 'rectangular plate'
_exptl_crystal_F_000 1736
_exptl_crystal_size_max 0.23
_exptl_crystal_size_mid 0.19
_exptl_crystal_size_min 0.12
_refine_diff_density_max 1.008
_refine_diff_density_min -0.307
_refine_diff_density_rms 0.09
_refine_ls_abs_structure_details
;
 Flack x determined using 3228 quotients [(I+)-(I-)]/[(I+)+(I-)]
 (Parsons, Flack and Wagner, Acta Cryst. B69 (2013) 249-259).
;
_refine_ls_abs_structure_Flack -0.006(8)
_refine_ls_extinction_method none
_refine_ls_goodness_of_fit_ref 1.032
_refine_ls_hydrogen_treatment constr
_refine_ls_matrix_type full
_refine_ls_number_constraints 0
_refine_ls_number_parameters 542
_refine_ls_number_reflns 10481
_refine_ls_number_restraints 6
_refine_ls_restrained_S_all 1.035
_refine_ls_R_factor_all 0.0639
_refine_ls_R_factor_gt 0.0488
_refine_ls_shift/su_max 0.004
_refine_ls_shift/su_mean 0
_refine_ls_structure_factor_coef Fsqd
_refine_ls_weighting_details 'w=1/[\s^2^(Fo^2^)+(0.0909P)^2^] where P=(Fo^2^+2Fc^2^)/3'
_refine_ls_weighting_scheme calc
_refine_ls_wR_factor_gt 0.1361
_refine_ls_wR_factor_ref 0.147
_reflns_number_gt 8567
_reflns_number_total 10481
_reflns_threshold_expression 'I > 2\s(I)'
_cod_data_source_file ja7b10055_si_002.cif
_cod_data_source_block RajanBabu2091
_cod_original_cell_volume 4603.1(8)
_cod_original_formula_sum 'C54 H49 Co O0.50 P2'
_cod_database_code 4126763

loop_
_symmetry_equiv_pos_as_xyz
'x, y, z'
'-x+1/2, -y, z+1/2'
'-x, y+1/2, -z+1/2'
'x+1/2, -y+1/2, -z'

loop_
_atom_site_label
_atom_site_type_symbol
_atom_site_fract_x
_atom_site_fract_y
_atom_site_fract_z
_atom_site_U_iso_or_equiv
_atom_site_adp_type
_atom_site_occupancy
_atom_site_calc_flag
_atom_site_disorder_assembly
_atom_site_disorder_group
C1 C 0.2862(4) 0.4709(3) 0.29457(17) 0.0254(9) Uani 1 d . .
C2 C 0.1896(4) 0.5209(3) 0.30471(18) 0.0256(9) Uani 1 d . .
C3 C 0.0853(4) 0.5225(3) 0.27195(19) 0.0311(11) Uani 1 d . .
H3 H 0.02 0.5584 0.2795 0.037 Uiso 1 calc . .
C4 C 0.0794(5) 0.4726(4) 0.2300(2) 0.0412(13) Uani 1 d . .
H4 H 0.0091 0.4737 0.2083 0.049 Uiso 1 calc . .
C5 C 0.1760(5) 0.4184(4) 0.2174(2) 0.0374(12) Uani 1 d . .
C6 C 0.1689(6) 0.3629(4) 0.1742(2) 0.0538(17) Uani 1 d . .
H6 H 0.0978 0.3617 0.153 0.065 Uiso 1 calc . .
C7 C 0.2621(6) 0.3122(5) 0.1633(3) 0.063(2) Uani 1 d . .
H7 H 0.2565 0.2762 0.1343 0.076 Uiso 1 calc . .
C8 C 0.3693(6) 0.3123(4) 0.1952(3) 0.0562(18) Uani 1 d . .
H8 H 0.4342 0.2761 0.1875 0.067 Uiso 1 calc . .
C9 C 0.3785(5) 0.3643(4) 0.2366(2) 0.0418(14) Uani 1 d . .
H9 H 0.4503 0.3641 0.2575 0.05 Uiso 1 calc . .
C10 C 0.2823(5) 0.4187(3) 0.24920(19) 0.0336(11) Uani 1 d . .
C11 C 0.3974(4) 0.4671(3) 0.32937(18) 0.0243(9) Uani 1 d . .
C12 C 0.4101(4) 0.4051(3) 0.37009(19) 0.0260(10) Uani 1 d . .
C13 C 0.5275(4) 0.3720(3) 0.3837(2) 0.0300(11) Uani 1 d . .
H13 H 0.5333 0.3304 0.4094 0.036 Uiso 1 calc . .
C14 C 0.6301(4) 0.3999(3) 0.35981(19) 0.0320(11) Uani 1 d . .
H14 H 0.7066 0.3774 0.3694 0.038 Uiso 1 calc . .
C15 C 0.6258(4) 0.4626(3) 0.32035(19) 0.0277(10) Uani 1 d . .
C16 C 0.7320(4) 0.4886(3) 0.2956(2) 0.0338(11) Uani 1 d . .
H16 H 0.808 0.4664 0.3062 0.041 Uiso 1 calc . .
C17 C 0.7296(5) 0.5456(3) 0.2560(2) 0.0410(13) Uani 1 d . .
H17 H 0.8029 0.563 0.2396 0.049 Uiso 1 calc . .
C18 C 0.6185(5) 0.5771(3) 0.2404(2) 0.0438(14) Uani 1 d . .
H18 H 0.6156 0.6163 0.213 0.053 Uiso 1 calc . .
C19 C 0.5114(5) 0.5522(3) 0.2643(2) 0.0357(12) Uani 1 d . .
H19 H 0.4362 0.5743 0.2527 0.043 Uiso 1 calc . .
C20 C 0.5115(4) 0.4951(3) 0.30504(17) 0.0247(9) Uani 1 d . .
C21 C 0.2104(4) 0.6849(3) 0.34411(19) 0.0304(10) Uani 1 d . .
C22 C 0.2652(5) 0.7043(3) 0.2964(2) 0.0375(12) Uani 1 d . .
H22 H 0.2885 0.6619 0.2732 0.045 Uiso 1 calc . .
C23 C 0.2863(6) 0.7843(4) 0.2821(3) 0.0501(16) Uani 1 d . .
H23 H 0.3233 0.797 0.2493 0.06 Uiso 1 calc . .
C24 C 0.2520(6) 0.8462(4) 0.3169(3) 0.061(2) Uani 1 d . .
H24 H 0.2675 0.9013 0.3081 0.073 Uiso 1 calc . .
C25 C 0.1964(7) 0.8280(4) 0.3635(3) 0.0551(17) Uani 1 d . .
H25 H 0.1719 0.8705 0.3865 0.066 Uiso 1 calc . .
C26 C 0.1755(5) 0.7474(3) 0.3775(2) 0.0399(13) Uani 1 d . .
H26 H 0.1372 0.7352 0.41 0.048 Uiso 1 calc . .
C27 C 0.0511(4) 0.5751(3) 0.39743(18) 0.0252(10) Uani 1 d . .
C28 C -0.0509(4) 0.6137(3) 0.3759(2) 0.0321(11) Uani 1 d . .
H28 H -0.0437 0.6453 0.3448 0.039 Uiso 1 calc . .
C29 C -0.1633(4) 0.6052(3) 0.4009(2) 0.0382(12) Uani 1 d . .
H29 H -0.233 0.6306 0.3861 0.046 Uiso 1 calc . .
C30 C -0.1759(5) 0.5613(3) 0.4464(2) 0.0390(13) Uani 1 d . .
H30 H -0.2536 0.5553 0.4623 0.047 Uiso 1 calc . .
C31 C -0.0750(5) 0.5259(3) 0.4687(2) 0.0344(11) Uani 1 d . .
H31 H -0.0825 0.497 0.5009 0.041 Uiso 1 calc . .
C32 C 0.0386(4) 0.5323(3) 0.4443(2) 0.0305(11) Uani 1 d . .
H32 H 0.1077 0.5073 0.4598 0.037 Uiso 1 calc . .
C33 C 0.1673(4) 0.3333(3) 0.3596(2) 0.0308(10) Uani 1 d . .
C34 C 0.2126(5) 0.2736(3) 0.3256(3) 0.0453(14) Uani 1 d . .
H34 H 0.2965 0.2598 0.3265 0.054 Uiso 1 calc . .
C35 C 0.1352(6) 0.2344(4) 0.2907(3) 0.0577(18) Uani 1 d . .
H35 H 0.1666 0.1946 0.2673 0.069 Uiso 1 calc . .
C36 C 0.0127(6) 0.2532(4) 0.2898(3) 0.0551(17) Uani 1 d . .
H36 H -0.0407 0.2252 0.2667 0.066 Uiso 1 calc . .
C37 C -0.0313(5) 0.3125(3) 0.3225(2) 0.0432(14) Uani 1 d . .
H37 H -0.1153 0.326 0.3216 0.052 Uiso 1 calc . .
C38 C 0.0451(5) 0.3529(3) 0.3569(2) 0.0339(11) Uani 1 d . .
H38 H 0.0133 0.3944 0.3789 0.041 Uiso 1 calc . .
C39 C 0.2984(5) 0.3076(3) 0.4547(2) 0.0335(11) Uani 1 d . .
C40 C 0.2381(6) 0.2332(4) 0.4537(3) 0.0514(16) Uani 1 d . .
H40 H 0.1841 0.2205 0.4258 0.062 Uiso 1 calc . .
C41 C 0.2582(7) 0.1766(4) 0.4949(3) 0.066(2) Uani 1 d . .
H41 H 0.2153 0.1265 0.4949 0.079 Uiso 1 calc . .
C42 C 0.3373(6) 0.1930(4) 0.5341(3) 0.0509(15) Uani 1 d . .
H42 H 0.3525 0.1535 0.5605 0.061 Uiso 1 calc . .
C43 C 0.3960(6) 0.2668(4) 0.5359(3) 0.0509(15) Uani 1 d . .
H43 H 0.4506 0.2785 0.5638 0.061 Uiso 1 calc . .
C44 C 0.3753(5) 0.3245(3) 0.4964(2) 0.0413(13) Uani 1 d . .
H44 H 0.4145 0.3759 0.4983 0.05 Uiso 1 calc . .
C45 C 0.5011(4) 0.5780(3) 0.41799(18) 0.0267(10) Uani 1 d . .
C46 C 0.4629(4) 0.5341(3) 0.46265(18) 0.0270(10) Uani 1 d . .
C47 C 0.3477(5) 0.5489(3) 0.48478(18) 0.0284(10) Uani 1 d . .
C48 C 0.2975(5) 0.6327(3) 0.4966(2) 0.0336(11) Uani 1 d . .
H48A H 0.2218 0.6266 0.5173 0.04 Uiso 1 calc . .
H48B H 0.2757 0.6593 0.463 0.04 Uiso 1 calc . .
C49 C 0.3864(5) 0.6894(3) 0.5273(2) 0.0378(12) Uani 1 d . .
H49A H 0.3392 0.7188 0.5544 0.045 Uiso 1 calc . .
H49B H 0.4467 0.655 0.5457 0.045 Uiso 1 calc . .
C50 C 0.4551(6) 0.7515(4) 0.4943(2) 0.0444(14) Uani 1 d . .
H50A H 0.499 0.7881 0.5186 0.053 Uiso 1 calc . .
H50B H 0.3941 0.785 0.4755 0.053 Uiso 1 calc . .
C51 C 0.5467(5) 0.7206(3) 0.4537(2) 0.0343(12) Uani 1 d . .
H51A H 0.5884 0.7679 0.4379 0.041 Uiso 1 calc . .
H51B H 0.6092 0.688 0.4722 0.041 Uiso 1 calc . .
C52 C 0.4932(4) 0.6693(3) 0.40983(19) 0.0287(10) Uani 1 d . .
H52A H 0.5357 0.6831 0.3767 0.034 Uiso 1 calc . .
H52B H 0.4065 0.6843 0.4055 0.034 Uiso 1 calc . .
P1 P 0.20324(10) 0.57808(7) 0.36666(5) 0.0230(3) Uani 1 d . .
P2 P 0.27188(10) 0.38527(7) 0.40456(5) 0.0265(3) Uani 1 d . .
Co Co 0.34751(5) 0.50887(3) 0.40570(2) 0.02165(16) Uani 1 d . .
C1A C 0.3014(15) 0.5780(10) 0.1320(6) 0.077(5) Uani 0.5 d . .
H1A H 0.2711 0.563 0.1673 0.093 Uiso 0.25 calc A 1
H1B H 0.2332 0.5759 0.1066 0.093 Uiso 0.25 calc A 1
H1C H 0.2822 0.5612 0.1684 0.093 Uiso 0.25 calc B 2
H1D H 0.2244 0.5803 0.1119 0.093 Uiso 0.25 calc B 2
C2A C 0.396(3) 0.5283(16) 0.117(2) 0.10(3) Uiso 0.25 d C 1
H2A H 0.3671 0.4922 0.088 0.125 Uiso 0.25 calc C 1
H2B H 0.4201 0.4936 0.1466 0.125 Uiso 0.25 calc C 1
C3A C 0.498(2) 0.5727(13) 0.0988(10) 0.049(6) Uiso 0.25 d C 1
H3A H 0.5593 0.581 0.127 0.058 Uiso 0.25 calc C 1
H3B H 0.5377 0.5468 0.0681 0.058 Uiso 0.25 calc C 1
C2B C 0.375(3) 0.5244(13) 0.1103(14) 0.047(10) Uiso 0.25 d C 2
H2C H 0.3281 0.4854 0.0889 0.057 Uiso 0.25 calc C 2
H2D H 0.4189 0.4937 0.138 0.057 Uiso 0.25 calc C 2
C3B C 0.459(3) 0.5649(13) 0.0787(10) 0.059(7) Uiso 0.25 d C 2
H3C H 0.543 0.5506 0.089 0.071 Uiso 0.25 calc C 2
H3D H 0.4469 0.5498 0.0414 0.071 Uiso 0.25 calc C 2
C4A C 0.4395(17) 0.6444(8) 0.0854(6) 0.081(6) Uani 0.5 d . .
H4A H 0.3906 0.6377 0.0531 0.097 Uiso 0.25 calc C 1
H4B H 0.4983 0.6893 0.0803 0.097 Uiso 0.25 calc C 1
H4C H 0.4004 0.6671 0.0536 0.097 Uiso 0.25 calc C 2
H4D H 0.5185 0.6723 0.0905 0.097 Uiso 0.25 calc C 2
O5A O 0.3592(12) 0.6595(7) 0.1325(5) 0.092(4) Uani 0.5 d C .
H45 H 0.574 0.5592 0.4018 0.036(14) Uiso 1 d . .
H46 H 0.5105 0.4854 0.4712 0.023(12) Uiso 1 d . .
H47 H 0.3328 0.5059 0.5111 0.036(14) Uiso 1 d . .

loop_
_atom_site_aniso_label
_atom_site_aniso_U_11
_atom_site_aniso_U_22
_atom_site_aniso_U_33
_atom_site_aniso_U_23
_atom_site_aniso_U_13
_atom_site_aniso_U_12
C1 0.020(2) 0.029(2) 0.027(2) -0.0027(19) 0.0001(17) 0.0006(19)
C2 0.020(2) 0.028(2) 0.029(2) 0.001(2) -0.0005(17) 0.0000(18)
C3 0.020(2) 0.038(3) 0.035(3) -0.001(2) -0.0041(18) 0.004(2)
C4 0.024(3) 0.056(4) 0.044(3) -0.002(3) -0.011(2) 0.001(2)
C5 0.027(3) 0.047(3) 0.038(3) -0.012(2) -0.004(2) 0.004(2)
C6 0.038(3) 0.079(5) 0.045(3) -0.027(3) -0.016(3) 0.006(3)
C7 0.051(4) 0.078(5) 0.061(4) -0.040(4) -0.015(3) 0.013(4)
C8 0.042(4) 0.066(4) 0.061(4) -0.036(3) -0.009(3) 0.012(3)
C9 0.030(3) 0.057(4) 0.038(3) -0.017(3) -0.004(2) 0.006(3)
C10 0.027(3) 0.040(3) 0.034(3) -0.008(2) -0.001(2) 0.002(2)
C11 0.018(2) 0.025(2) 0.030(2) -0.0036(19) 0.0018(17) 0.0030(18)
C12 0.019(2) 0.024(2) 0.034(3) -0.005(2) 0.0005(18) 0.0021(18)
C13 0.026(2) 0.029(2) 0.036(3) -0.001(2) 0.000(2) 0.008(2)
C14 0.020(2) 0.040(3) 0.037(3) -0.004(2) -0.0018(18) 0.008(2)
C15 0.020(2) 0.030(2) 0.034(2) -0.009(2) -0.0001(18) 0.0030(19)
C16 0.021(2) 0.034(3) 0.046(3) -0.008(2) 0.0012(19) 0.005(2)
C17 0.028(3) 0.035(3) 0.060(3) -0.002(3) 0.015(2) 0.000(2)
C18 0.036(3) 0.039(3) 0.056(3) 0.015(3) 0.013(2) 0.001(3)
C19 0.026(3) 0.040(3) 0.041(3) 0.005(2) 0.005(2) 0.002(2)
C20 0.019(2) 0.026(2) 0.029(2) -0.006(2) 0.0004(16) 0.0004(19)
C21 0.021(2) 0.029(2) 0.041(3) 0.005(2) -0.010(2) -0.001(2)
C22 0.029(3) 0.037(3) 0.046(3) 0.013(2) -0.006(2) 0.003(2)
C23 0.039(3) 0.043(3) 0.069(4) 0.024(3) -0.008(3) -0.006(3)
C24 0.050(4) 0.032(3) 0.102(6) 0.025(4) -0.019(4) -0.013(3)
C25 0.060(4) 0.026(3) 0.079(5) 0.001(3) -0.009(4) 0.000(3)
C26 0.037(3) 0.026(2) 0.056(3) 0.002(2) -0.004(2) 0.003(2)
C27 0.016(2) 0.024(2) 0.035(3) -0.005(2) 0.0005(17) -0.0004(17)
C28 0.023(2) 0.029(2) 0.045(3) -0.006(2) -0.002(2) 0.003(2)
C29 0.019(2) 0.039(3) 0.057(3) -0.011(3) -0.004(2) 0.006(2)
C30 0.022(3) 0.043(3) 0.052(3) -0.012(3) 0.009(2) -0.004(2)
C31 0.027(3) 0.031(3) 0.046(3) -0.002(2) 0.010(2) -0.002(2)
C32 0.020(2) 0.029(2) 0.042(3) -0.003(2) 0.004(2) 0.0013(19)
C33 0.022(2) 0.025(2) 0.045(3) -0.001(2) 0.000(2) -0.0018(19)
C34 0.025(3) 0.033(3) 0.079(4) -0.013(3) -0.001(3) 0.002(2)
C35 0.038(3) 0.042(3) 0.093(5) -0.033(3) -0.004(3) 0.005(3)
C36 0.043(3) 0.041(3) 0.082(5) -0.023(3) -0.015(3) -0.002(3)
C37 0.020(2) 0.038(3) 0.071(4) -0.010(3) -0.004(2) -0.002(2)
C38 0.024(2) 0.028(2) 0.049(3) -0.005(2) 0.004(2) 0.001(2)
C39 0.025(2) 0.030(2) 0.046(3) 0.005(2) 0.006(2) 0.005(2)
C40 0.040(3) 0.042(3) 0.073(4) 0.023(3) -0.013(3) -0.008(3)
C41 0.050(4) 0.045(4) 0.103(6) 0.031(4) -0.003(4) -0.013(3)
C42 0.040(3) 0.053(3) 0.059(4) 0.028(3) 0.005(3) 0.006(3)
C43 0.046(3) 0.056(4) 0.050(4) 0.017(3) 0.002(3) 0.006(3)
C44 0.042(3) 0.037(3) 0.045(3) 0.010(2) 0.000(2) -0.005(2)
C45 0.014(2) 0.030(2) 0.036(3) -0.008(2) 0.0020(17) -0.0022(18)
C46 0.025(2) 0.028(2) 0.028(2) -0.001(2) -0.0036(19) 0.000(2)
C47 0.027(2) 0.028(2) 0.030(2) 0.0005(19) 0.000(2) 0.001(2)
C48 0.023(2) 0.039(3) 0.039(3) -0.006(2) 0.009(2) -0.001(2)
C49 0.036(3) 0.042(3) 0.035(3) -0.014(2) 0.003(2) 0.001(2)
C50 0.043(3) 0.044(3) 0.047(3) -0.011(3) -0.005(3) -0.001(3)
C51 0.032(3) 0.032(3) 0.039(3) -0.007(2) -0.002(2) -0.008(2)
C52 0.027(2) 0.030(2) 0.029(2) -0.001(2) 0.001(2) -0.0055(19)
P1 0.0161(5) 0.0211(5) 0.0318(6) -0.0003(5) -0.0002(4) 0.0008(4)
P2 0.0195(5) 0.0220(5) 0.0381(6) 0.0005(6) 0.0009(5) 0.0011(4)
Co 0.0153(3) 0.0216(3) 0.0281(3) -0.0011(3) 0.0008(2) 0.0009(2)
C1A 0.075(10) 0.098(12) 0.059(8) 0.045(9) -0.019(8) -0.042(10)
C4A 0.119(14) 0.042(7) 0.080(11) -0.004(7) 0.052(10) -0.030(8)
O5A 0.095(9) 0.071(7) 0.110(9) 0.032(7) 0.012(8) -0.010(7)

loop_
_atom_type_symbol
_atom_type_description
_atom_type_scat_dispersion_real
_atom_type_scat_dispersion_imag
_atom_type_scat_source
C C 0.0033 0.0016 'International Tables Vol C Tables 4.2.6.8 and 6.1.1.4'
H H 0 0 'International Tables Vol C Tables 4.2.6.8 and 6.1.1.4'
P P 0.1023 0.0942 'International Tables Vol C Tables 4.2.6.8 and 6.1.1.4'
Co Co 0.3494 0.9721 'International Tables Vol C Tables 4.2.6.8 and 6.1.1.4'
O O 0.0106 0.006 'International Tables Vol C Tables 4.2.6.8 and 6.1.1.4'

loop_
_geom_angle_atom_site_label_1
_geom_angle_atom_site_label_2
_geom_angle_atom_site_label_3
_geom_angle
C2 C1 C10 119.2(4)
C2 C1 C11 122.8(4)
C10 C1 C11 118.0(4)
C1 C2 C3 121.8(4)
C1 C2 P1 113.9(3)
C3 C2 P1 124.1(4)
C4 C3 C2 119.6(5)
C4 C3 H3 120.2
C2 C3 H3 120.2
C3 C4 C5 121.6(5)
C3 C4 H4 119.2
C5 C4 H4 119.2
C10 C5 C4 118.9(5)
C10 C5 C6 118.9(5)
C4 C5 C6 122.2(5)
C7 C6 C5 120.8(5)
C7 C6 H6 119.6
C5 C6 H6 119.6
C6 C7 C8 120.5(6)
C6 C7 H7 119.8
C8 C7 H7 119.8
C9 C8 C7 120.1(6)
C9 C8 H8 120
C7 C8 H8 120
C8 C9 C10 121.0(5)
C8 C9 H9 119.5
C10 C9 H9 119.5
C5 C10 C9 118.7(5)
C5 C10 C1 118.9(5)
C9 C10 C1 122.3(5)
C12 C11 C20 115.8(4)
C12 C11 C1 121.5(4)
C20 C11 C1 115.4(4)
C12 C11 Co 66.7(2)
C20 C11 Co 120.1(3)
C1 C11 Co 108.3(3)
C13 C12 C11 121.3(4)
C13 C12 P2 125.0(4)
C11 C12 P2 113.3(3)
C13 C12 Co 120.6(3)
C11 C12 Co 72.5(3)
P2 C12 Co 69.51(16)
C14 C13 C12 120.4(5)
C14 C13 H13 119.8
C12 C13 H13 119.8
C13 C14 C15 121.7(4)
C13 C14 H14 119.1
C15 C14 H14 119.1
C16 C15 C20 120.0(4)
C16 C15 C14 120.6(4)
C20 C15 C14 119.4(4)
C17 C16 C15 121.6(5)
C17 C16 H16 119.2
C15 C16 H16 119.2
C16 C17 C18 118.8(5)
C16 C17 H17 120.6
C18 C17 H17 120.6
C17 C18 C19 120.8(5)
C17 C18 H18 119.6
C19 C18 H18 119.6
C18 C19 C20 121.5(5)
C18 C19 H19 119.2
C20 C19 H19 119.2
C19 C20 C15 117.2(4)
C19 C20 C11 121.4(4)
C15 C20 C11 121.3(4)
C26 C21 C22 118.9(5)
C26 C21 P1 120.2(4)
C22 C21 P1 120.4(4)
C23 C22 C21 121.3(6)
C23 C22 H22 119.4
C21 C22 H22 119.4
C22 C23 C24 118.6(6)
C22 C23 H23 120.7
C24 C23 H23 120.7
C25 C24 C23 120.7(5)
C25 C24 H24 119.7
C23 C24 H24 119.7
C24 C25 C26 120.2(6)
C24 C25 H25 119.9
C26 C25 H25 119.9
C21 C26 C25 120.4(6)
C21 C26 H26 119.8
C25 C26 H26 119.8
C32 C27 C28 119.1(4)
C32 C27 P1 117.8(3)
C28 C27 P1 123.1(4)
C29 C28 C27 118.9(5)
C29 C28 H28 120.5
C27 C28 H28 120.5
C30 C29 C28 121.8(5)
C30 C29 H29 119.1
C28 C29 H29 119.1
C29 C30 C31 119.4(5)
C29 C30 H30 120.3
C31 C30 H30 120.3
C30 C31 C32 120.2(5)
C30 C31 H31 119.9
C32 C31 H31 119.9
C27 C32 C31 120.5(5)
C27 C32 H32 119.7
C31 C32 H32 119.7
C38 C33 C34 118.6(5)
C38 C33 P2 122.0(4)
C34 C33 P2 119.4(4)
C35 C34 C33 120.2(5)
C35 C34 H34 119.9
C33 C34 H34 119.9
C36 C35 C34 120.2(6)
C36 C35 H35 119.9
C34 C35 H35 119.9
C37 C36 C35 119.6(6)
C37 C36 H36 120.2
C35 C36 H36 120.2
C36 C37 C38 120.9(5)
C36 C37 H37 119.6
C38 C37 H37 119.6
C33 C38 C37 120.5(5)
C33 C38 H38 119.7
C37 C38 H38 119.7
C44 C39 C40 118.7(5)
C44 C39 P2 119.4(4)
C40 C39 P2 121.8(4)
C39 C40 C41 119.4(6)
C39 C40 H40 120.3
C41 C40 H40 120.3
C42 C41 C40 120.9(6)
C42 C41 H41 119.5
C40 C41 H41 119.5
C41 C42 C43 120.1(6)
C41 C42 H42 119.9
C43 C42 H42 119.9
C42 C43 C44 120.0(6)
C42 C43 H43 120
C44 C43 H43 120
C39 C44 C43 120.7(5)
C39 C44 H44 119.6
C43 C44 H44 119.6
C46 C45 C52 126.8(4)
C46 C45 Co 66.1(3)
C52 C45 Co 118.6(3)
C46 C45 H45 115.7
C52 C45 H45 108.0
Co C45 H45 116.4
C47 C46 C45 120.1(4)
C47 C46 Co 75.7(3)
C45 C46 Co 72.9(3)
C47 C46 H46 122.2
C45 C46 H46 116.0
Co C46 H46 109.5
C46 C47 C48 124.4(4)
C46 C47 Co 64.3(3)
C48 C47 Co 118.1(3)
C46 C47 H47 107.2
C48 C47 H47 117.2
Co C47 H47 114.9
C47 C48 C49 114.5(4)
C47 C48 H48A 108.6
C49 C48 H48A 108.6
C47 C48 H48B 108.6
C49 C48 H48B 108.6
H48A C48 H48B 107.6
C50 C49 C48 115.8(5)
C50 C49 H49A 108.3
C48 C49 H49A 108.3
C50 C49 H49B 108.3
C48 C49 H49B 108.3
H49A C49 H49B 107.4
C49 C50 C51 118.3(5)
C49 C50 H50A 107.7
C51 C50 H50A 107.7
C49 C50 H50B 107.7
C51 C50 H50B 107.7
H50A C50 H50B 107.1
C52 C51 C50 115.3(4)
C52 C51 H51A 108.5
C50 C51 H51A 108.5
C52 C51 H51B 108.5
C50 C51 H51B 108.5
H51A C51 H51B 107.5
C51 C52 C45 115.3(4)
C51 C52 H52A 108.5
C45 C52 H52A 108.5
C51 C52 H52B 108.5
C45 C52 H52B 108.5
H52A C52 H52B 107.5
C2 P1 C27 106.0(2)
C2 P1 C21 102.9(2)
C27 P1 C21 101.3(2)
C2 P1 Co 100.45(15)
C27 P1 Co 116.65(16)
C21 P1 Co 127.15(16)
C12 P2 C39 109.6(2)
C12 P2 C33 108.2(2)
C39 P2 C33 102.1(2)
C12 P2 Co 61.01(15)
C39 P2 Co 125.29(18)
C33 P2 Co 132.60(17)
C46 Co C12 106.55(19)
C46 Co C45 40.92(19)
C12 Co C45 104.63(18)
C46 Co C47 40.0(2)
C12 Co C47 132.73(19)
C45 Co C47 71.49(19)
C46 Co C11 124.98(18)
C12 Co C11 40.83(18)
C45 Co C11 96.10(17)
C47 Co C11 165.00(19)
C46 Co P1 133.61(14)
C12 Co P1 118.37(14)
C45 Co P1 111.99(14)
C47 Co P1 105.65(14)
C11 Co P1 86.58(13)
C46 Co P2 116.61(14)
C12 Co P2 49.48(13)
C45 Co P2 145.41(14)
C47 Co P2 107.53(13)
C11 Co P2 77.68(13)
P1 Co P2 101.67(5)
C2B C1A O5A 110.2(17)
C2A C1A O5A 102.7(17)
C2A C1A H1A 111.2
O5A C1A H1A 111.2
C2A C1A H1B 111.2
O5A C1A H1B 111.2
H1A C1A H1B 109.1
C2B C1A H1C 109.6
O5A C1A H1C 109.6
C2B C1A H1D 109.6
O5A C1A H1D 109.6
H1C C1A H1D 108.1
C1A C2A C3A 112(2)
C1A C2A H2A 109.1
C3A C2A H2A 109.1
C1A C2A H2B 109.1
C3A C2A H2B 109.1
H2A C2A H2B 107.8
C4A C3A C2A 98.3(19)
C4A C3A H3A 112.1
C2A C3A H3A 112.1
C4A C3A H3B 112.1
C2A C3A H3B 112.1
H3A C3A H3B 109.7
C1A C2B C3B 109.0(17)
C1A C2B H2C 109.9
C3B C2B H2C 109.9
C1A C2B H2D 109.9
C3B C2B H2D 109.9
H2C C2B H2D 108.3
C4A C3B C2B 107.0(18)
C4A C3B H3C 110.3
C2B C3B H3C 110.3
C4A C3B H3D 110.3
C2B C3B H3D 110.3
H3C C3B H3D 108.6
C3B C4A O5A 110.9(13)
C3A C4A O5A 102.7(14)
C3A C4A H4A 111.2
O5A C4A H4A 111.2
C3A C4A H4B 111.2
O5A C4A H4B 111.2
H4A C4A H4B 109.1
C3B C4A H4C 109.5
O5A C4A H4C 109.5
C3B C4A H4D 109.5
O5A C4A H4D 109.5
H4C C4A H4D 108
C1A O5A C4A 95.3(12)

loop_
_geom_bond_atom_site_label_1
_geom_bond_atom_site_label_2
_geom_bond_distance
C1 C2 1.368(6)
C1 C10 1.440(7)
C1 C11 1.509(6)
C2 C3 1.417(6)
C2 P1 1.842(5)
C3 C4 1.348(7)
C3 H3 0.95
C4 C5 1.423(7)
C4 H4 0.95
C5 C10 1.421(7)
C5 C6 1.432(7)
C6 C7 1.349(9)
C6 H6 0.95
C7 C8 1.430(8)
C7 H7 0.95
C8 C9 1.361(8)
C8 H8 0.95
C9 C10 1.422(7)
C9 H9 0.95
C11 C12 1.462(7)
C11 C20 1.472(6)
C11 Co 2.132(4)
C12 C13 1.443(6)
C12 P2 1.784(5)
C12 Co 2.053(5)
C13 C14 1.360(7)
C13 H13 0.95
C14 C15 1.441(7)
C14 H14 0.95
C15 C16 1.393(7)
C15 C20 1.420(6)
C16 C17 1.377(7)
C16 H16 0.95
C17 C18 1.384(8)
C17 H17 0.95
C18 C19 1.386(7)
C18 H18 0.95
C19 C20 1.400(7)
C19 H19 0.95
C21 C26 1.388(7)
C21 C22 1.392(7)
C21 P1 1.852(5)
C22 C23 1.387(8)
C22 H22 0.95
C23 C24 1.402(10)
C23 H23 0.95
C24 C25 1.367(11)
C24 H24 0.95
C25 C26 1.392(8)
C25 H25 0.95
C26 H26 0.95
C27 C32 1.392(7)
C27 C28 1.401(6)
C27 P1 1.846(4)
C28 C29 1.396(7)
C28 H28 0.95
C29 C30 1.371(8)
C29 H29 0.95
C30 C31 1.375(8)
C30 H30 0.95
C31 C32 1.397(7)
C31 H31 0.95
C32 H32 0.95
C33 C38 1.382(7)
C33 C34 1.401(7)
C33 P2 1.834(5)
C34 C35 1.389(8)
C34 H34 0.95
C35 C36 1.380(8)
C35 H35 0.95
C36 C37 1.371(8)
C36 H36 0.95
C37 C38 1.382(7)
C37 H37 0.95
C38 H38 0.95
C39 C44 1.385(8)
C39 C40 1.393(8)
C39 P2 1.830(5)
C40 C41 1.420(9)
C40 H40 0.95
C41 C42 1.351(10)
C41 H41 0.95
C42 C43 1.376(9)
C42 H42 0.95
C43 C44 1.402(8)
C43 H43 0.95
C44 H44 0.95
C45 C46 1.411(7)
C45 C52 1.521(7)
C45 Co 2.059(4)
C45 H45 0.95
C46 C47 1.406(7)
C46 Co 1.970(5)
C46 H46 0.98
C47 C48 1.516(7)
C47 Co 2.118(5)
C47 H47 0.99
C48 C49 1.560(7)
C48 H48A 0.99
C48 H48B 0.99
C49 C50 1.525(9)
C49 H49A 0.99
C49 H49B 0.99
C50 C51 1.529(8)
C50 H50A 0.99
C50 H50B 0.99
C51 C52 1.519(7)
C51 H51A 0.99
C51 H51B 0.99
C52 H52A 0.99
C52 H52B 0.99
P1 Co 2.1902(13)
P2 Co 2.1983(13)
C1A C2B 1.32(2)
C1A C2A 1.38(3)
C1A O5A 1.485(17)
C1A H1A 0.99
C1A H1B 0.99
C1A H1C 0.99
C1A H1D 0.99
C2A C3A 1.42(3)
C2A H2A 0.99
C2A H2B 0.99
C3A C4A 1.39(2)
C3A H3A 0.99
C3A H3B 0.99
C2B C3B 1.39(3)
C2B H2C 0.99
C2B H2D 0.99
C3B C4A 1.34(3)
C3B H3C 0.99
C3B H3D 0.99
C4A O5A 1.508(17)
C4A H4A 0.99
C4A H4B 0.99
C4A H4C 0.99
C4A H4D 0.99

loop_
_geom_torsion_atom_site_label_1
_geom_torsion_atom_site_label_2
_geom_torsion_atom_site_label_3
_geom_torsion_atom_site_label_4
_geom_torsion
C10 C1 C2 C3 0.4(7)
C11 C1 C2 C3 -178.9(4)
C10 C1 C2 P1 175.6(4)
C11 C1 C2 P1 -3.7(6)
C1 C2 C3 C4 1.1(8)
P1 C2 C3 C4 -173.7(4)
C2 C3 C4 C5 -0.4(8)
C3 C4 C5 C10 -1.7(9)
C3 C4 C5 C6 177.5(6)
C10 C5 C6 C7 -0.8(10)
C4 C5 C6 C7 180.0(7)
C5 C6 C7 C8 0.8(12)
C6 C7 C8 C9 -0.6(12)
C7 C8 C9 C10 0.4(11)
C4 C5 C10 C9 179.8(5)
C6 C5 C10 C9 0.6(9)
C4 C5 C10 C1 3.1(8)
C6 C5 C10 C1 -176.1(5)
C8 C9 C10 C5 -0.4(9)
C8 C9 C10 C1 176.2(6)
C2 C1 C10 C5 -2.4(7)
C11 C1 C10 C5 176.9(5)
C2 C1 C10 C9 -179.0(5)
C11 C1 C10 C9 0.3(7)
C2 C1 C11 C12 96.3(6)
C10 C1 C11 C12 -83.0(6)
C2 C1 C11 C20 -114.9(5)
C10 C1 C11 C20 65.8(6)
C2 C1 C11 Co 22.9(5)
C10 C1 C11 Co -156.4(4)
C20 C11 C12 C13 -2.2(6)
C1 C11 C12 C13 146.5(4)
Co C11 C12 C13 -115.6(4)
C20 C11 C12 P2 171.1(3)
C1 C11 C12 P2 -40.2(5)
Co C11 C12 P2 57.7(2)
C20 C11 C12 Co 113.4(4)
C1 C11 C12 Co -97.8(4)
C11 C12 C13 C14 2.1(7)
P2 C12 C13 C14 -170.3(4)
Co C12 C13 C14 -85.0(5)
C12 C13 C14 C15 -0.3(7)
C13 C14 C15 C16 -178.3(5)
C13 C14 C15 C20 -1.3(7)
C20 C15 C16 C17 -0.1(7)
C14 C15 C16 C17 176.8(5)
C15 C16 C17 C18 -0.5(8)
C16 C17 C18 C19 0.3(9)
C17 C18 C19 C20 0.6(9)
C18 C19 C20 C15 -1.2(8)
C18 C19 C20 C11 -178.4(5)
C16 C15 C20 C19 0.9(7)
C14 C15 C20 C19 -176.0(4)
C16 C15 C20 C11 178.1(4)
C14 C15 C20 C11 1.1(7)
C12 C11 C20 C19 177.7(4)
C1 C11 C20 C19 27.0(6)
Co C11 C20 C19 -105.6(5)
C12 C11 C20 C15 0.6(6)
C1 C11 C20 C15 -150.1(4)
Co C11 C20 C15 77.4(5)
C26 C21 C22 C23 0.7(8)
P1 C21 C22 C23 -171.1(4)
C21 C22 C23 C24 0.4(9)
C22 C23 C24 C25 -1.4(10)
C23 C24 C25 C26 1.4(10)
C22 C21 C26 C25 -0.8(8)
P1 C21 C26 C25 171.1(5)
C24 C25 C26 C21 -0.3(10)
C32 C27 C28 C29 -2.8(7)
P1 C27 C28 C29 177.4(4)
C27 C28 C29 C30 1.2(8)
C28 C29 C30 C31 1.4(8)
C29 C30 C31 C32 -2.2(8)
C28 C27 C32 C31 2.0(7)
P1 C27 C32 C31 -178.2(4)
C30 C31 C32 C27 0.6(8)
C38 C33 C34 C35 -0.9(9)
P2 C33 C34 C35 -179.0(5)
C33 C34 C35 C36 -1.1(11)
C34 C35 C36 C37 2.0(11)
C35 C36 C37 C38 -1.0(10)
C34 C33 C38 C37 2.0(8)
P2 C33 C38 C37 180.0(4)
C36 C37 C38 C33 -1.1(9)
C44 C39 C40 C41 -0.8(9)
P2 C39 C40 C41 -177.3(5)
C39 C40 C41 C42 -1.9(11)
C40 C41 C42 C43 2.8(11)
C41 C42 C43 C44 -1.1(10)
C40 C39 C44 C43 2.5(9)
P2 C39 C44 C43 179.1(5)
C42 C43 C44 C39 -1.6(9)
C52 C45 C46 C47 47.3(7)
Co C45 C46 C47 -61.5(4)
C52 C45 C46 Co 108.8(5)
C45 C46 C47 C48 -47.6(7)
Co C46 C47 C48 -107.7(5)
C45 C46 C47 Co 60.1(4)
C46 C47 C48 C49 -48.9(7)
Co C47 C48 C49 -125.6(4)
C47 C48 C49 C50 99.9(6)
C48 C49 C50 C51 -65.3(7)
C49 C50 C51 C52 63.0(7)
C50 C51 C52 C45 -96.5(6)
C46 C45 C52 C51 51.7(7)
Co C45 C52 C51 132.0(4)
C1 C2 P1 C27 -138.1(4)
C3 C2 P1 C27 37.0(5)
C1 C2 P1 C21 115.9(4)
C3 C2 P1 C21 -68.9(4)
C1 C2 P1 Co -16.3(4)
C3 C2 P1 Co 158.8(4)
C32 C27 P1 C2 113.4(4)
C28 C27 P1 C2 -66.7(4)
C32 C27 P1 C21 -139.5(4)
C28 C27 P1 C21 40.4(4)
C32 C27 P1 Co 2.6(4)
C28 C27 P1 Co -177.5(3)
C26 C21 P1 C2 155.6(4)
C22 C21 P1 C2 -32.7(4)
C26 C21 P1 C27 46.1(5)
C22 C21 P1 C27 -142.2(4)
C26 C21 P1 Co -90.4(5)
C22 C21 P1 Co 81.4(4)
C13 C12 P2 C39 -6.6(5)
C11 C12 P2 C39 -179.6(3)
Co C12 P2 C39 -120.2(2)
C13 C12 P2 C33 -117.1(4)
C11 C12 P2 C33 69.9(4)
Co C12 P2 C33 129.25(18)
C13 C12 P2 Co 113.6(4)
C11 C12 P2 Co -59.3(3)
C44 C39 P2 C12 65.2(5)
C40 C39 P2 C12 -118.3(5)
C44 C39 P2 C33 179.7(4)
C40 C39 P2 C33 -3.8(5)
C44 C39 P2 Co -2.6(5)
C40 C39 P2 Co 173.9(4)
C38 C33 P2 C12 -137.6(4)
C34 C33 P2 C12 40.4(5)
C38 C33 P2 C39 106.9(5)
C34 C33 P2 C39 -75.1(5)
C38 C33 P2 Co -70.6(5)
C34 C33 P2 Co 107.4(4)
O5A C1A C2A C3A -10(5)
C1A C2A C3A C4A -23(5)
O5A C1A C2B C3B -22(4)
C1A C2B C3B C4A 5(4)
C2B C3B C4A O5A 13(4)
C2A C3A C4A O5A 46(3)
C2B C1A O5A C4A 27(2)
C2A C1A O5A C4A 36(3)
C3B C4A O5A C1A -24(2)
C3A C4A O5A C1A -52.8(18)
